data_2203329
loop_
_publ_author_name
'Zhu, Hong-Jun'
'Ma, Ji'
'Wei, Chang-Mei'
'Wang, Jin-Tang'

_publ_section_title
;
 (+-)-5-(3,4-Dimethoxyphenyl)-1-phenylpyrazolidin-3-one
;
_journal_issue 3
_journal_name_full 'Acta Crystallographica Section E'
_journal_page_first o411
_journal_page_last o413
_journal_paper_doi 10.1107/S1600536804003381
_journal_volume 60
_journal_year 2004
_chemical_formula_iupac 'C17 H18 N2 O3'
_chemical_formula_moiety 'C17 H18 N2 O3'
_chemical_formula_sum 'C17 H18 N2 O3'
_chemical_formula_weight 298.33
_chemical_name_systematic
;
5-(3,4-dimethoxyphenyl)-1-phenylpyrazolidin-3-one
;
_space_group_IT_number 2
_symmetry_cell_setting triclinic
_symmetry_space_group_name_Hall '-P 1'
_symmetry_space_group_name_H-M 'P -1'
_atom_sites_solution_hydrogens geom
_atom_sites_solution_primary direct
_atom_sites_solution_secondary difmap
_cell_angle_alpha 66.49(3)
_cell_angle_beta 67.67(3)
_cell_angle_gamma 62.05(3)
_cell_formula_units_Z 2
_cell_length_a 9.011(2)
_cell_length_b 9.403(2)
_cell_length_c 11.621(2)
_cell_measurement_reflns_used 25
_cell_measurement_temperature 293(2)
_cell_measurement_theta_max 13
_cell_measurement_theta_min 10
_cell_volume 774.6(4)
_computing_cell_refinement 'CAD-4 Software'
_computing_data_collection 'CAD-4 Software (Enraf-Nonius, 1989)'
_computing_data_reduction 'XCAD4 (Harms, 1995)'
_computing_molecular_graphics 'please provide'
_computing_publication_material SHELXS97
_computing_structure_refinement 'SHELXL97 (Sheldrick, 1997)'
_computing_structure_solution 'SHELXS97 (Sheldrick, 1997)'
_diffrn_ambient_temperature 293(2)
_diffrn_measured_fraction_theta_full 0.997
_diffrn_measured_fraction_theta_max 0.997
_diffrn_measurement_device_type 'Nonius CAD-4/PC'
_diffrn_measurement_method \w/2\q
_diffrn_radiation_monochromator graphite
_diffrn_radiation_source 'fine-focus sealed tube'
_diffrn_radiation_type MoK\a
_diffrn_radiation_wavelength 0.71073
_diffrn_reflns_av_R_equivalents 0.0702
_diffrn_reflns_av_sigmaI/netI 0.0271
_diffrn_reflns_limit_h_max 10
_diffrn_reflns_limit_h_min 0
_diffrn_reflns_limit_k_max 11
_diffrn_reflns_limit_k_min -9
_diffrn_reflns_limit_l_max 13
_diffrn_reflns_limit_l_min -12
_diffrn_reflns_number 2902
_diffrn_reflns_theta_full 25
_diffrn_reflns_theta_max 25
_diffrn_reflns_theta_min 1.97
_diffrn_standards_decay_% 0.9
_diffrn_standards_interval_count 200
_diffrn_standards_interval_time 120
_diffrn_standards_number 3
_exptl_absorpt_coefficient_mu 0.089
_exptl_absorpt_correction_T_max 0.982
_exptl_absorpt_correction_T_min 0.777
_exptl_absorpt_correction_type psi-scan
_exptl_absorpt_process_details '(North et al., 1968)'
_exptl_crystal_colour colourless
_exptl_crystal_density_diffrn 1.280
_exptl_crystal_density_method 'not measured'
_exptl_crystal_description block
_exptl_crystal_F_000 316
_exptl_crystal_size_max 0.4
_exptl_crystal_size_mid 0.3
_exptl_crystal_size_min 0.2
_refine_diff_density_max 0.268
_refine_diff_density_min -0.298
_refine_ls_extinction_coef 0.058(17)
_refine_ls_extinction_expression Fc^*^=kFc[1+0.001xFc^2^\l^3^/sin(2\q)]^-1/4^
_refine_ls_extinction_method SHELXL97
_refine_ls_goodness_of_fit_ref 1.178
_refine_ls_hydrogen_treatment mixed
_refine_ls_matrix_type full
_refine_ls_number_parameters 204
_refine_ls_number_reflns 2715
_refine_ls_number_restraints 0
_refine_ls_restrained_S_all 1.178
_refine_ls_R_factor_all 0.0857
_refine_ls_R_factor_gt 0.0651
_refine_ls_shift/su_max 0.001
_refine_ls_shift/su_mean 0.000
_refine_ls_structure_factor_coef Fsqd
_refine_ls_weighting_details 'calc w = 1/[\s^2^(Fo^2^)+(0.16P)^2^+0.4P] where P = (Fo^2^+2Fc^2^)/3'
_refine_ls_weighting_scheme calc
_refine_ls_wR_factor_gt 0.2449
_refine_ls_wR_factor_ref 0.2753
_reflns_number_gt 2090
_reflns_number_total 2715
_reflns_threshold_expression I>2\s(I)
_cod_data_source_file ob6343.cif
_cod_data_source_block I
_cod_depositor_comments
;
The following automatic conversions were performed:
'_symmetry_cell_setting' value 'Triclinic' changed to 'triclinic'
according to '/home/saulius/struct/CIF-dictionaries/cif_core.dic'
dictionary named 'cif_core.dic' version 2.4.1 from 2010-06-29.

Automatic conversion script
Id: cif_fix_enum 1527 2010-12-29 10:47:43Z saulius 

The following automatic conversions were performed:

'_symmetry_cell_setting' value 'Triclinic' changed to 'triclinic'
according to /home/saulius/struct/CIF-dictionaries/cif_core.dic
dictionary named 'cif_core.dic' version 2.4.1 from 2010-06-29.

Automatic conversion script
Id: cif_fix_values 1715 2011-07-08 13:25:40Z adriana 
;
_cod_database_code 2203329

loop_
_symmetry_equiv_pos_as_xyz
'x, y, z'
'-x, -y, -z'

loop_
_atom_site_label
_atom_site_fract_x
_atom_site_fract_y
_atom_site_fract_z
_atom_site_U_iso_or_equiv
_atom_site_adp_type
_atom_site_calc_flag
_atom_site_refinement_flags
_atom_site_occupancy
_atom_site_type_symbol
O1 -0.3102(3) 1.3251(3) -0.0519(3) 0.0620(8) Uani d . 1 O
O2 0.1139(4) 0.7080(3) 0.4494(2) 0.0620(8) Uani d . 1 O
O3 -0.1625(4) 0.7390(3) 0.6302(3) 0.0704(9) Uani d . 1 O
N1 -0.3602(4) 1.4563(4) 0.0948(3) 0.0513(8) Uani d . 1 N
N2 -0.2882(3) 1.4402(3) 0.1907(3) 0.0438(7) Uani d . 1 N
C1 -0.2652(4) 1.3452(4) 0.0268(3) 0.0466(8) Uani d . 1 C
C2 -0.0951(4) 1.2487(5) 0.0636(3) 0.0514(9) Uani d . 1 C
H2A -0.0057 1.2859 -0.0027 0.062 Uiso calc R 1 H
H2B -0.0602 1.1299 0.0765 0.062 Uiso calc R 1 H
C3 -0.1280(4) 1.2858(4) 0.1900(3) 0.0424(8) Uani d . 1 C
H3A -0.0320 1.3112 0.1859 0.051 Uiso calc R 1 H
C4 -0.2773(4) 1.5864(4) 0.1881(3) 0.0413(8) Uani d . 1 C
C5 -0.3492(4) 1.7418(4) 0.1071(3) 0.0499(9) Uani d . 1 C
H5A -0.3996 1.7524 0.0461 0.060 Uiso calc R 1 H
C6 -0.3452(5) 1.8818(5) 0.1183(5) 0.0671(11) Uani d . 1 C
H6A -0.3939 1.9864 0.0645 0.080 Uiso calc R 1 H
C7 -0.2706(6) 1.8684(6) 0.2073(5) 0.0725(13) Uani d . 1 C
H7A -0.2690 1.9629 0.2142 0.087 Uiso calc R 1 H
C8 -0.1988(6) 1.7139(6) 0.2859(4) 0.0708(12) Uani d . 1 C
H8A -0.1468 1.7037 0.3458 0.085 Uiso calc R 1 H
C9 -0.2020(5) 1.5765(5) 0.2778(4) 0.0568(10) Uani d . 1 C
H9A -0.1534 1.4730 0.3330 0.068 Uiso calc R 1 H
C10 -0.1475(4) 1.1442(4) 0.3094(3) 0.0375(7) Uani d . 1 C
C11 -0.2961(4) 1.1583(4) 0.4069(3) 0.0491(9) Uani d . 1 C
H11A -0.3906 1.2592 0.4003 0.059 Uiso calc R 1 H
C12 -0.3073(5) 1.0244(5) 0.5151(3) 0.0538(9) Uani d . 1 C
H12A -0.4096 1.0355 0.5792 0.065 Uiso calc R 1 H
C13 -0.1684(4) 0.8765(4) 0.5275(3) 0.0478(8) Uani d . 1 C
C14 -0.0149(4) 0.8597(4) 0.4288(3) 0.0438(8) Uani d . 1 C
C15 -0.0074(4) 0.9924(4) 0.3217(3) 0.0429(8) Uani d . 1 C
H15A 0.0934 0.9806 0.2561 0.052 Uiso calc R 1 H
C16 -0.3095(7) 0.7454(7) 0.7307(5) 0.1002(19) Uani d . 1 C
H16A -0.2872 0.6405 0.7960 0.150 Uiso calc R 1 H
H16B -0.4035 0.7668 0.6983 0.150 Uiso calc R 1 H
H16C -0.3394 0.8334 0.7672 0.150 Uiso calc R 1 H
C17 0.2727(6) 0.6835(6) 0.3544(4) 0.0834(15) Uani d . 1 C
H17A 0.3525 0.5711 0.3802 0.125 Uiso calc R 1 H
H17B 0.3202 0.7609 0.3454 0.125 Uiso calc R 1 H
H17C 0.2528 0.7018 0.2732 0.125 Uiso calc R 1 H
H1 -0.484(7) 1.509(6) 0.102(5) 0.089(15) Uiso d . 1 H

loop_
_atom_site_aniso_label
_atom_site_aniso_U_11
_atom_site_aniso_U_22
_atom_site_aniso_U_33
_atom_site_aniso_U_12
_atom_site_aniso_U_13
_atom_site_aniso_U_23
O1 0.0599(16) 0.0665(17) 0.0646(16) -0.0085(13) -0.0313(13) -0.0254(13)
O2 0.0620(16) 0.0437(14) 0.0506(14) 0.0038(11) -0.0186(12) -0.0083(11)
O3 0.0672(18) 0.0606(17) 0.0556(16) -0.0226(14) -0.0165(13) 0.0108(13)
N1 0.0493(17) 0.0485(16) 0.0646(19) -0.0089(13) -0.0315(15) -0.0178(14)
N2 0.0463(15) 0.0394(15) 0.0485(15) -0.0143(12) -0.0244(12) -0.0040(11)
C1 0.0471(18) 0.0451(18) 0.0437(17) -0.0139(14) -0.0161(14) -0.0072(14)
C2 0.0431(18) 0.059(2) 0.0370(17) -0.0115(15) -0.0109(14) -0.0071(15)
C3 0.0374(16) 0.0394(17) 0.0484(18) -0.0147(13) -0.0157(13) -0.0044(13)
C4 0.0375(16) 0.0435(17) 0.0407(16) -0.0127(13) -0.0106(13) -0.0111(13)
C5 0.0466(18) 0.0431(18) 0.055(2) -0.0099(14) -0.0216(15) -0.0085(15)
C6 0.058(2) 0.040(2) 0.093(3) -0.0095(16) -0.020(2) -0.0166(19)
C7 0.063(2) 0.067(3) 0.104(3) -0.026(2) -0.010(2) -0.048(3)
C8 0.075(3) 0.084(3) 0.075(3) -0.031(2) -0.022(2) -0.038(2)
C9 0.067(2) 0.063(2) 0.050(2) -0.0261(19) -0.0255(17) -0.0116(17)
C10 0.0410(16) 0.0377(16) 0.0357(15) -0.0108(13) -0.0164(12) -0.0097(12)
C11 0.0445(18) 0.0435(18) 0.0480(19) -0.0061(14) -0.0168(15) -0.0089(15)
C12 0.0437(18) 0.058(2) 0.0449(19) -0.0142(16) -0.0070(14) -0.0093(16)
C13 0.0512(19) 0.0461(18) 0.0425(18) -0.0176(15) -0.0173(15) -0.0035(14)
C14 0.0492(18) 0.0375(16) 0.0412(17) -0.0065(14) -0.0190(14) -0.0113(13)
C15 0.0441(17) 0.0458(18) 0.0358(16) -0.0113(14) -0.0134(13) -0.0110(13)
C16 0.081(3) 0.098(4) 0.073(3) -0.039(3) -0.012(3) 0.023(3)
C17 0.071(3) 0.069(3) 0.062(3) 0.014(2) -0.015(2) -0.022(2)

loop_
_atom_type_symbol
_atom_type_description
_atom_type_scat_dispersion_real
_atom_type_scat_dispersion_imag
_atom_type_scat_source
C C 0.0033 0.0016 'International Tables Vol C Tables 4.2.6.8 and 6.1.1.4'
H H 0.0000 0.0000 'International Tables Vol C Tables 4.2.6.8 and 6.1.1.4'
N N 0.0061 0.0033 'International Tables Vol C Tables 4.2.6.8 and 6.1.1.4'
O O 0.0106 0.0060 'International Tables Vol C Tables 4.2.6.8 and 6.1.1.4'

loop_
_geom_angle_atom_site_label_1
_geom_angle_atom_site_label_2
_geom_angle_atom_site_label_3
_geom_angle
_geom_angle_publ_flag
C14 O2 C17 117.7(3) yes
C13 O3 C16 118.4(3) yes
C1 N1 N2 115.0(3) yes
C1 N1 H1 119(3) ?
N2 N1 H1 121(3) ?
C4 N2 N1 116.1(2) ?
C4 N2 C3 118.2(2) ?
N1 N2 C3 105.6(2) yes
O1 C1 N1 125.9(3) yes
O1 C1 C2 126.6(3) ?
N1 C1 C2 107.5(3) yes
C1 C2 C3 104.3(3) yes
C1 C2 H2A 110.9 ?
C3 C2 H2A 110.9 ?
C1 C2 H2B 110.9 ?
C3 C2 H2B 110.9 ?
H2A C2 H2B 108.9 ?
N2 C3 C10 112.1(3) ?
N2 C3 C2 104.0(2) ?
C10 C3 C2 113.9(3) ?
N2 C3 H3A 108.9 ?
C10 C3 H3A 108.9 ?
C2 C3 H3A 108.9 ?
C5 C4 C9 118.4(3) ?
C5 C4 N2 122.8(3) ?
C9 C4 N2 118.5(3) ?
C4 C5 C6 119.1(3) ?
C4 C5 H5A 120.5 ?
C6 C5 H5A 120.5 ?
C7 C6 C5 121.2(4) ?
C7 C6 H6A 119.4 ?
C5 C6 H6A 119.4 ?
C8 C7 C6 119.0(4) ?
C8 C7 H7A 120.5 ?
C6 C7 H7A 120.5 ?
C9 C8 C7 121.1(4) ?
C9 C8 H8A 119.5 ?
C7 C8 H8A 119.5 ?
C8 C9 C4 121.2(4) ?
C8 C9 H9A 119.4 ?
C4 C9 H9A 119.4 ?
C11 C10 C15 118.4(3) ?
C11 C10 C3 123.3(3) ?
C15 C10 C3 118.3(3) ?
C10 C11 C12 121.2(3) ?
C10 C11 H11A 119.4 ?
C12 C11 H11A 119.4 ?
C13 C12 C11 120.1(3) ?
C13 C12 H12A 119.9 ?
C11 C12 H12A 119.9 ?
O3 C13 C12 125.4(3) ?
O3 C13 C14 115.1(3) ?
C12 C13 C14 119.5(3) ?
O2 C14 C15 125.6(3) ?
O2 C14 C13 114.9(3) ?
C15 C14 C13 119.4(3) ?
C14 C15 C10 121.3(3) ?
C14 C15 H15A 119.3 ?
C10 C15 H15A 119.3 ?
O3 C16 H16A 109.5 ?
O3 C16 H16B 109.5 ?
H16A C16 H16B 109.5 ?
O3 C16 H16C 109.5 ?
H16A C16 H16C 109.5 ?
H16B C16 H16C 109.5 ?
O2 C17 H17A 109.5 ?
O2 C17 H17B 109.5 ?
H17A C17 H17B 109.5 ?
O2 C17 H17C 109.5 ?
H17A C17 H17C 109.5 ?
H17B C17 H17C 109.5 ?

loop_
_geom_bond_atom_site_label_1
_geom_bond_atom_site_label_2
_geom_bond_distance
_geom_bond_publ_flag
O1 C1 1.236(4) yes
O2 C14 1.351(4) yes
O2 C17 1.419(5) yes
O3 C13 1.361(4) yes
O3 C16 1.388(6) yes
N1 C1 1.324(5) yes
N1 N2 1.417(4) yes
N1 H1 0.97(5) ?
N2 C4 1.411(4) yes
N2 C3 1.492(4) yes
C1 C2 1.496(5) yes
C2 C3 1.533(5) yes
C2 H2A 0.9700 ?
C2 H2B 0.9700 ?
C3 C10 1.513(4) yes
C3 H3A 0.9800 ?
C4 C5 1.385(5) ?
C4 C9 1.398(5) ?
C5 C6 1.392(5) ?
C5 H5A 0.9300 ?
C6 C7 1.371(6) ?
C6 H6A 0.9300 ?
C7 C8 1.368(7) ?
C7 H7A 0.9300 ?
C8 C9 1.346(6) ?
C8 H8A 0.9300 ?
C9 H9A 0.9300 ?
C10 C11 1.376(5) ?
C10 C15 1.391(4) ?
C11 C12 1.392(5) ?
C11 H11A 0.9300 ?
C12 C13 1.366(5) ?
C12 H12A 0.9300 ?
C13 C14 1.410(5) ?
C14 C15 1.373(5) ?
C15 H15A 0.9300 ?
C16 H16A 0.9600 ?
C16 H16B 0.9600 ?
C16 H16C 0.9600 ?
C17 H17A 0.9600 ?
C17 H17B 0.9600 ?
C17 H17C 0.9600 ?

loop_
_geom_hbond_atom_site_label_D
_geom_hbond_atom_site_label_H
_geom_hbond_atom_site_label_A
_geom_hbond_site_symmetry_A
_geom_hbond_distance_DH
_geom_hbond_distance_HA
_geom_hbond_distance_DA
_geom_hbond_angle_DHA
_geom_hbond_publ_flag
N1 H1 O1 2_485 0.97(5) 1.90(6) 2.807(5) 155(5) yes
C9 H9A O2 2_576 0.93 2.47 3.315(5) 151 yes
C17 H17C O1 2_575 0.96 2.52 3.432(5) 159 yes
C2 H2A Cg1 2_585 0.97 2.66 3.576(4) 157 yes

loop_
_geom_torsion_atom_site_label_1
_geom_torsion_atom_site_label_2
_geom_torsion_atom_site_label_3
_geom_torsion_atom_site_label_4
_geom_torsion
C1 N1 N2 C4 128.0(3)
C1 N1 N2 C3 -5.0(4)
N2 N1 C1 O1 172.1(3)
N2 N1 C1 C2 -7.5(4)
O1 C1 C2 C3 -163.3(3)
N1 C1 C2 C3 16.4(4)
C4 N2 C3 C10 119.3(3)
N1 N2 C3 C10 -108.8(3)
C4 N2 C3 C2 -117.1(3)
N1 N2 C3 C2 14.7(3)
C1 C2 C3 N2 -18.7(3)
C1 C2 C3 C10 103.6(3)
N1 N2 C4 C5 7.1(4)
C3 N2 C4 C5 134.0(3)
N1 N2 C4 C9 -177.9(3)
C3 N2 C4 C9 -50.9(4)
C9 C4 C5 C6 -0.4(5)
N2 C4 C5 C6 174.6(3)
C4 C5 C6 C7 0.3(6)
C5 C6 C7 C8 0.2(6)
C6 C7 C8 C9 -0.7(7)
C7 C8 C9 C4 0.7(7)
C5 C4 C9 C8 -0.1(6)
N2 C4 C9 C8 -175.4(3)
N2 C3 C10 C11 -0.4(4)
C2 C3 C10 C11 -118.2(3)
N2 C3 C10 C15 -179.8(2)
C2 C3 C10 C15 62.5(4)
C15 C10 C11 C12 -0.4(5)
C3 C10 C11 C12 -179.7(3)
C10 C11 C12 C13 1.3(5)
C16 O3 C13 C12 1.4(6)
C16 O3 C13 C14 -179.4(4)
C11 C12 C13 O3 178.1(3)
C11 C12 C13 C14 -1.1(5)
C17 O2 C14 C15 1.7(5)
C17 O2 C14 C13 -179.3(4)
O3 C13 C14 O2 1.7(4)
C12 C13 C14 O2 -179.1(3)
O3 C13 C14 C15 -179.3(3)
C12 C13 C14 C15 0.0(5)
O2 C14 C15 C10 179.9(3)
C13 C14 C15 C10 1.0(5)
C11 C10 C15 C14 -0.8(5)
C3 C10 C15 C14 178.6(3)

loop_
_cod_related_entry_id
_cod_related_entry_database
_cod_related_entry_code
1 ChemSpider 2984466
